data_7019448
loop_
_publ_author_name
'Moore, Cameron M.'
'Szymczak, Nathaniel K.'

_publ_section_title
;
 A tris(2-quinolylmethyl)amine scaffold that promotes hydrogen bonding
 within the secondary coordination sphere.
;
_journal_issue 26
_journal_name_full 'Dalton transactions (Cambridge, England : 2003)'
_journal_page_first 7886
_journal_page_last 7889
_journal_paper_doi 10.1039/c2dt30406f
_journal_volume 41
_journal_year 2012
_chemical_formula_moiety 'C45 H50 Cu N4 O4, P F6, 1.5 (C2 H3 N)'
_chemical_formula_sum 'C48 H49.5 Cu F6 N8.5 O6 P'
_chemical_formula_weight 1049.97
_chemical_name_systematic
;
?
;
_space_group_IT_number 14
_symmetry_cell_setting monoclinic
_symmetry_space_group_name_Hall '-P 2ybc'
_symmetry_space_group_name_H-M 'P 1 21/c 1'
_atom_sites_solution_hydrogens geom
_atom_sites_solution_primary direct
_atom_sites_solution_secondary difmap
_audit_creation_method SHELXL-97
_cell_angle_alpha 90.00
_cell_angle_beta 115.017(8)
_cell_angle_gamma 90.00
_cell_formula_units_Z 4
_cell_length_a 14.3615(12)
_cell_length_b 28.410(3)
_cell_length_c 13.7532(13)
_cell_measurement_reflns_used 34090
_cell_measurement_temperature 85(2)
_cell_measurement_theta_max 61.90
_cell_measurement_theta_min 6.60
_cell_volume 5085.0(9)
_computing_cell_refinement 'CrystalClear-SM Expert 2.0 r12'
_computing_data_collection 'CrystalClear-SM Expert 2.0 r12 (Rigaku, 2011)'
_computing_data_reduction 'CrystalClear-SM Expert 2.0 r12'
_computing_molecular_graphics 'Bruker SHELXTL'
_computing_publication_material 'Bruker SHELXTL'
_computing_structure_refinement 'SHELXL-97 (Sheldrick, 1997)'
_computing_structure_solution 'SHELXS-97 (Sheldrick, 1990)'
_diffrn_ambient_temperature 85(2)
_diffrn_detector_area_resol_mean 14.629
_diffrn_measured_fraction_theta_full 0.975
_diffrn_measured_fraction_theta_max 0.975
_diffrn_measurement_device_type 'Rigaku Saturn944+ CCD'
_diffrn_measurement_method \w
_diffrn_radiation_monochromator graphite
_diffrn_radiation_source 'micro-focus rotating anode'
_diffrn_radiation_type CuK\a
_diffrn_radiation_wavelength 1.54178
_diffrn_reflns_av_R_equivalents 0.1397
_diffrn_reflns_av_sigmaI/netI 0.0773
_diffrn_reflns_limit_h_max 16
_diffrn_reflns_limit_h_min -16
_diffrn_reflns_limit_k_max 32
_diffrn_reflns_limit_k_min -30
_diffrn_reflns_limit_l_max 15
_diffrn_reflns_limit_l_min -15
_diffrn_reflns_number 83097
_diffrn_reflns_theta_full 63.77
_diffrn_reflns_theta_max 63.77
_diffrn_reflns_theta_min 6.64
_exptl_absorpt_coefficient_mu 1.572
_exptl_absorpt_correction_T_max 0.9116
_exptl_absorpt_correction_T_min 0.8338
_exptl_absorpt_correction_type multi-scan
_exptl_absorpt_process_details 'Jacobson, R. (1998) Private communication'
_exptl_crystal_colour colorless
_exptl_crystal_density_diffrn 1.371
_exptl_crystal_density_method 'not measured'
_exptl_crystal_description prism
_exptl_crystal_F_000 2172
_exptl_crystal_size_max 0.12
_exptl_crystal_size_mid 0.06
_exptl_crystal_size_min 0.06
_refine_diff_density_max 0.854
_refine_diff_density_min -0.403
_refine_diff_density_rms 0.093
_refine_ls_extinction_method none
_refine_ls_goodness_of_fit_ref 1.052
_refine_ls_hydrogen_treatment constr
_refine_ls_matrix_type full
_refine_ls_number_parameters 706
_refine_ls_number_reflns 8170
_refine_ls_number_restraints 66
_refine_ls_restrained_S_all 1.049
_refine_ls_R_factor_all 0.1320
_refine_ls_R_factor_gt 0.0884
_refine_ls_shift/su_max 0.001
_refine_ls_shift/su_mean 0.000
_refine_ls_structure_factor_coef Fsqd
_refine_ls_weighting_details 'calc w=1/[\s^2^(Fo^2^)+(0.1757P)^2^+2.3815P] where P=(Fo^2^+2Fc^2^)/3'
_refine_ls_weighting_scheme calc
_refine_ls_wR_factor_gt 0.2558
_refine_ls_wR_factor_ref 0.2893
_reflns_number_gt 4928
_reflns_number_total 8170
_reflns_threshold_expression >2sigma(I)
_cod_data_source_file c2dt30406f.txt
_cod_data_source_block cm1270
_cod_original_cell_volume 5085.0(8)
_cod_original_sg_symbol_H-M 'P 21/c'
_cod_original_formula_sum 'C48 H49.50 Cu F6 N8.50 O6 P'
_cod_database_code 7019448

loop_
_symmetry_equiv_pos_as_xyz
'x, y, z'
'-x, y+1/2, -z+1/2'
'-x, -y, -z'
'x, -y-1/2, z-1/2'

loop_
_atom_site_label
_atom_site_type_symbol
_atom_site_fract_x
_atom_site_fract_y
_atom_site_fract_z
_atom_site_U_iso_or_equiv
_atom_site_adp_type
_atom_site_occupancy
_atom_site_symmetry_multiplicity
_atom_site_calc_flag
_atom_site_refinement_flags
_atom_site_disorder_assembly
_atom_site_disorder_group
Cu1 Cu 0.20142(5) 0.09555(3) 0.67401(6) 0.0523(2) Uani 1 1 d . . .
P1 P 0.46389(10) 0.08542(6) 0.34261(12) 0.0604(4) Uani 1 1 d . . .
F1 F 0.3847(3) 0.12474(16) 0.2738(4) 0.1166(16) Uani 1 1 d . . .
F2 F 0.5387(3) 0.10165(13) 0.2878(3) 0.0803(11) Uani 1 1 d . . .
F3 F 0.5185(3) 0.12188(13) 0.4379(3) 0.0887(12) Uani 1 1 d . . .
F4 F 0.3922(3) 0.06828(17) 0.3958(3) 0.1043(13) Uani 1 1 d . . .
F5 F 0.5464(2) 0.04719(12) 0.4058(3) 0.0732(10) Uani 1 1 d . . .
F6 F 0.4077(2) 0.04934(13) 0.2461(2) 0.0685(9) Uani 1 1 d . . .
N2 N 0.2811(3) 0.04698(15) 0.7773(3) 0.0492(11) Uani 1 1 d . . .
N5 N 0.0607(3) 0.0780(2) 1.0294(4) 0.0736(16) Uani 1 1 d . . .
N3 N 0.0863(3) 0.07285(16) 0.5424(3) 0.0518(11) Uani 1 1 d . . .
N6 N -0.2353(3) 0.12175(19) 0.6836(4) 0.0615(13) Uani 1 1 d . . .
N4 N 0.2593(3) 0.15781(16) 0.6706(3) 0.0513(11) Uani 1 1 d . . .
N7 N 0.0539(4) 0.25336(19) 0.9069(4) 0.0800(15) Uani 1 1 d . . .
N1 N 0.2932(3) 0.07314(17) 0.5895(4) 0.0599(12) Uani 1 1 d . . .
O1 O -0.0293(2) 0.03573(15) 0.8809(3) 0.0636(11) Uani 1 1 d . . .
O2 O 0.0642(3) 0.1155(2) 1.2190(4) 0.0963(16) Uani 1 1 d . . .
O3 O -0.1298(3) 0.17965(17) 0.6756(4) 0.0842(13) Uani 1 1 d . . .
O4 O -0.3731(3) 0.08695(17) 0.7633(3) 0.0766(13) Uani 1 1 d . . .
O5 O 0.1582(3) 0.19072(16) 0.9757(3) 0.0774(12) Uani 1 1 d . . .
O6 O -0.0983(3) 0.31303(18) 0.9062(3) 0.0896(14) Uani 1 1 d . . .
C10 C 0.2609(3) 0.02931(19) 0.8593(4) 0.0465(13) Uani 1 1 d . . .
C9 C 0.1749(3) 0.04608(18) 0.8718(4) 0.0435(12) Uani 1 1 d . . .
H9A H 0.1323 0.0691 0.8233 0.052 Uiso 1 1 calc R . .
C8 C 0.1513(3) 0.0304(2) 0.9505(4) 0.0500(14) Uani 1 1 d . . .
C7 C 0.2130(4) -0.0040(2) 1.0222(4) 0.0638(16) Uani 1 1 d . . .
H7A H 0.1971 -0.0143 1.0791 0.077 Uiso 1 1 calc R . .
C6 C 0.2963(4) -0.0229(2) 1.0112(4) 0.0631(16) Uani 1 1 d . . .
H6A H 0.3365 -0.0466 1.0594 0.076 Uiso 1 1 calc R . .
C5 C 0.3220(3) -0.0069(2) 0.9271(4) 0.0533(14) Uani 1 1 d . . .
C4 C 0.4033(4) -0.0246(2) 0.9075(5) 0.0632(17) Uani 1 1 d . . .
H4A H 0.4452 -0.0491 0.9511 0.076 Uiso 1 1 calc R . .
C3 C 0.4223(4) -0.0065(2) 0.8254(5) 0.0638(16) Uani 1 1 d . . .
H3A H 0.4773 -0.0185 0.8117 0.077 Uiso 1 1 calc R . .
C2 C 0.3607(4) 0.0297(2) 0.7619(4) 0.0544(14) Uani 1 1 d . . .
C1 C 0.3845(4) 0.0515(2) 0.6759(5) 0.0679(17) Uani 1 1 d . . .
H1A H 0.4380 0.0759 0.7084 0.082 Uiso 1 1 calc R . .
H1B H 0.4126 0.0270 0.6444 0.082 Uiso 1 1 calc R . .
C11 C 0.0540(4) 0.0480(2) 0.9537(4) 0.0575(15) Uani 1 1 d . . .
C12 C 0.1565(5) 0.0966(3) 1.1169(5) 0.091(2) Uani 1 1 d . . .
H12A H 0.2168 0.0793 1.1179 0.109 Uiso 1 1 calc R . .
H12B H 0.1647 0.1303 1.1042 0.109 Uiso 1 1 calc R . .
C13 C 0.1511(5) 0.0911(3) 1.2161(5) 0.100(3) Uani 1 1 d . . .
H13A H 0.2150 0.1033 1.2741 0.120 Uiso 1 1 calc R . .
H13B H 0.1460 0.0572 1.2296 0.120 Uiso 1 1 calc R . .
C14 C -0.0275(5) 0.0950(3) 1.1368(6) 0.104(3) Uani 1 1 d . . .
H14A H -0.0303 0.0611 1.1521 0.125 Uiso 1 1 calc R . .
H14B H -0.0888 0.1103 1.1383 0.125 Uiso 1 1 calc R . .
C15 C -0.0297(4) 0.1003(3) 1.0333(6) 0.100(3) Uani 1 1 d . . .
H15A H -0.0306 0.1342 1.0162 0.120 Uiso 1 1 calc R . .
H15B H -0.0929 0.0858 0.9790 0.120 Uiso 1 1 calc R . .
C25 C -0.0170(4) 0.0809(2) 0.5168(4) 0.0522(14) Uani 1 1 d . . .
C24 C -0.0431(4) 0.1047(2) 0.5902(4) 0.0534(14) Uani 1 1 d . . .
H24A H 0.0096 0.1153 0.6559 0.064 Uiso 1 1 calc R . .
C23 C -0.1435(4) 0.1129(2) 0.5690(4) 0.0618(16) Uani 1 1 d . . .
C22 C -0.2223(4) 0.0980(2) 0.4697(5) 0.0699(18) Uani 1 1 d . . .
H22A H -0.2923 0.1043 0.4537 0.084 Uiso 1 1 calc R . .
C21 C -0.1970(4) 0.0746(2) 0.3970(5) 0.0714(18) Uani 1 1 d . . .
H21A H -0.2499 0.0647 0.3306 0.086 Uiso 1 1 calc R . .
C20 C -0.0945(4) 0.0651(2) 0.4194(4) 0.0572(15) Uani 1 1 d . . .
C19 C -0.0617(5) 0.0394(2) 0.3493(5) 0.0698(17) Uani 1 1 d . . .
H19A H -0.1116 0.0273 0.2835 0.084 Uiso 1 1 calc R . .
C18 C 0.0380(5) 0.0325(2) 0.3758(4) 0.0627(16) Uani 1 1 d . . .
H18A H 0.0588 0.0162 0.3280 0.075 Uiso 1 1 calc R . .
C17 C 0.1127(4) 0.0494(2) 0.4745(4) 0.0544(14) Uani 1 1 d . . .
C16 C 0.2260(4) 0.0403(2) 0.5083(4) 0.0639(16) Uani 1 1 d . . .
H16A H 0.2422 0.0078 0.5368 0.077 Uiso 1 1 calc R . .
H16B H 0.2407 0.0423 0.4442 0.077 Uiso 1 1 calc R . .
C26 C -0.1680(4) 0.1407(2) 0.6474(5) 0.0639(17) Uani 1 1 d . . .
C27 C -0.2573(4) 0.1493(2) 0.7618(5) 0.0693(17) Uani 1 1 d . . .
H27A H -0.2552 0.1834 0.7472 0.083 Uiso 1 1 calc R . .
H27B H -0.2046 0.1428 0.8352 0.083 Uiso 1 1 calc R . .
C28 C -0.3622(4) 0.1363(3) 0.7535(5) 0.079(2) Uani 1 1 d . . .
H28A H -0.3743 0.1528 0.8105 0.095 Uiso 1 1 calc R . .
H28B H -0.4150 0.1471 0.6834 0.095 Uiso 1 1 calc R . .
C29 C -0.3607(4) 0.0628(2) 0.6791(4) 0.0662(16) Uani 1 1 d . . .
H29A H -0.4134 0.0736 0.6091 0.079 Uiso 1 1 calc R . .
H29B H -0.3703 0.0286 0.6853 0.079 Uiso 1 1 calc R . .
C30 C -0.2547(4) 0.0717(2) 0.6843(5) 0.0610(16) Uani 1 1 d . . .
H30A H -0.2022 0.0575 0.7505 0.073 Uiso 1 1 calc R . .
H30B H -0.2492 0.0566 0.6221 0.073 Uiso 1 1 calc R . .
C40 C 0.2501(4) 0.1970(2) 0.7227(4) 0.0519(14) Uani 1 1 d . . .
C39 C 0.1957(4) 0.1934(2) 0.7868(4) 0.0494(13) Uani 1 1 d . . .
H39A H 0.1699 0.1636 0.7947 0.059 Uiso 1 1 calc R . .
C38 C 0.1791(4) 0.2309(2) 0.8375(5) 0.0643(16) Uani 1 1 d . . .
C37 C 0.2207(6) 0.2747(3) 0.8274(6) 0.090(2) Uani 1 1 d . . .
H37A H 0.2106 0.3014 0.8634 0.108 Uiso 1 1 calc R . .
C36 C 0.2750(6) 0.2796(3) 0.7670(6) 0.095(2) Uani 1 1 d . . .
H36A H 0.3012 0.3095 0.7605 0.114 Uiso 1 1 calc R . .
C35 C 0.2925(5) 0.2400(2) 0.7138(5) 0.0709(17) Uani 1 1 d . . .
C34 C 0.3497(5) 0.2418(3) 0.6518(6) 0.084(2) Uani 1 1 d . . .
H34A H 0.3799 0.2705 0.6442 0.101 Uiso 1 1 calc R . .
C33 C 0.3611(4) 0.2023(2) 0.6036(5) 0.0710(17) Uani 1 1 d . . .
H33A H 0.4019 0.2028 0.5644 0.085 Uiso 1 1 calc R . .
C32 C 0.3122(4) 0.1601(2) 0.6113(4) 0.0583(15) Uani 1 1 d . . .
C31 C 0.3144(5) 0.1178(2) 0.5468(5) 0.0705(17) Uani 1 1 d . . .
H31A H 0.2628 0.1219 0.4719 0.085 Uiso 1 1 calc R . .
H31B H 0.3829 0.1156 0.5459 0.085 Uiso 1 1 calc R . .
C41 C 0.1296(5) 0.2236(2) 0.9116(5) 0.0728(18) Uani 1 1 d . . .
C42 C -0.0097(6) 0.2814(3) 0.8120(6) 0.100(2) Uani 1 1 d . . .
H42A H 0.0307 0.2892 0.7709 0.119 Uiso 1 1 calc R . .
H42B H -0.0702 0.2627 0.7649 0.119 Uiso 1 1 calc R . .
C43 C -0.0428(6) 0.3234(3) 0.8429(6) 0.100(2) Uani 1 1 d . . .
H43A H -0.0876 0.3412 0.7780 0.120 Uiso 1 1 calc R . .
H43B H 0.0175 0.3432 0.8850 0.120 Uiso 1 1 calc R . .
C44 C -0.0320(6) 0.2878(3) 1.0014(6) 0.109(3) Uani 1 1 d . . .
H44A H 0.0270 0.3081 1.0447 0.131 Uiso 1 1 calc R . .
H44B H -0.0704 0.2810 1.0450 0.131 Uiso 1 1 calc R . .
C45 C 0.0050(6) 0.2458(3) 0.9802(6) 0.102(2) Uani 1 1 d . . .
H45A H -0.0523 0.2232 0.9477 0.123 Uiso 1 1 calc R . .
H45B H 0.0557 0.2321 1.0483 0.123 Uiso 1 1 calc R . .
N100 N 0.4751(5) 0.3711(3) 0.4046(6) 0.093(3) Uani 0.75 1 d PD . .
C100 C 0.4367(5) 0.3647(3) 0.4603(6) 0.077(3) Uani 0.75 1 d PD . .
C101 C 0.3847(5) 0.3660(3) 0.5279(5) 0.062(2) Uani 0.75 1 d PD . .
H10A H 0.3901 0.3352 0.5619 0.093 Uiso 0.75 1 calc PR . .
H10B H 0.3122 0.3736 0.4851 0.093 Uiso 0.75 1 calc PR . .
H10C H 0.4159 0.3900 0.5833 0.093 Uiso 0.75 1 calc PR . .
N102 N 0.7795(11) 0.2012(5) 1.0185(14) 0.076(5) Uani 0.25 1 d PDU . .
C104 C 0.7286(13) 0.2329(5) 0.9831(17) 0.078(5) Uani 0.25 1 d PDU . .
C105 C 0.6687(17) 0.2740(6) 0.942(2) 0.087(6) Uani 0.25 1 d PDU . .
H10D H 0.6438 0.2748 0.8639 0.131 Uiso 0.25 1 calc PR . .
H10E H 0.7108 0.3019 0.9734 0.131 Uiso 0.25 1 calc PR . .
H10F H 0.6099 0.2737 0.9608 0.131 Uiso 0.25 1 calc PR . .
N101 N 0.7130(12) 0.3572(8) 0.6376(19) 0.129(7) Uani 0.25 1 d PDU A 1
C102 C 0.6811(16) 0.3368(10) 0.688(2) 0.129(7) Uani 0.25 1 d PDU A 1
C103 C 0.654(2) 0.3024(12) 0.747(3) 0.134(9) Uani 0.25 1 d PDU A 1
H10G H 0.6256 0.2746 0.7015 0.201 Uiso 0.25 1 calc PR A 1
H10H H 0.6025 0.3155 0.7682 0.201 Uiso 0.25 1 calc PR A 1
H10I H 0.7153 0.2933 0.8107 0.201 Uiso 0.25 1 calc PR A 1
N10A N 0.5866(14) 0.2606(5) 0.636(2) 0.103(8) Uani 0.25 1 d PD B 2
C12A C 0.6196(16) 0.2974(6) 0.6546(18) 0.089(10) Uani 0.25 1 d PD B 2
C11A C 0.679(2) 0.3393(7) 0.689(3) 0.097(10) Uani 0.25 1 d PD B 2
H11A H 0.7436 0.3322 0.7512 0.145 Uiso 0.25 1 calc PR B 2
H11B H 0.6403 0.3627 0.7097 0.145 Uiso 0.25 1 calc PR B 2
H11C H 0.6935 0.3518 0.6307 0.145 Uiso 0.25 1 calc PR B 2

loop_
_atom_site_aniso_label
_atom_site_aniso_U_11
_atom_site_aniso_U_22
_atom_site_aniso_U_33
_atom_site_aniso_U_23
_atom_site_aniso_U_13
_atom_site_aniso_U_12
Cu1 0.0506(4) 0.0664(6) 0.0498(4) -0.0107(4) 0.0308(3) -0.0091(3)
P1 0.0500(7) 0.0689(11) 0.0587(8) -0.0079(7) 0.0196(6) 0.0128(7)
F1 0.087(3) 0.105(3) 0.127(3) 0.003(3) 0.015(2) 0.043(2)
F2 0.0666(19) 0.094(3) 0.072(2) 0.0016(19) 0.0208(16) -0.0118(18)
F3 0.114(3) 0.073(2) 0.072(2) -0.0227(19) 0.032(2) 0.004(2)
F4 0.104(2) 0.140(4) 0.104(2) -0.040(2) 0.079(2) -0.017(2)
F5 0.0590(16) 0.080(2) 0.069(2) -0.0038(18) 0.0154(15) 0.0163(16)
F6 0.0470(14) 0.098(3) 0.0590(17) -0.0216(17) 0.0205(13) -0.0083(16)
N2 0.0410(18) 0.060(3) 0.050(2) -0.015(2) 0.0219(17) -0.0058(19)
N5 0.042(2) 0.125(5) 0.055(3) -0.025(3) 0.0209(19) -0.001(3)
N3 0.053(2) 0.060(3) 0.049(2) -0.008(2) 0.0293(18) -0.012(2)
N6 0.043(2) 0.083(4) 0.059(3) -0.002(2) 0.0223(19) -0.004(2)
N4 0.0498(19) 0.060(3) 0.054(2) -0.006(2) 0.0321(18) -0.005(2)
N7 0.101(3) 0.081(4) 0.081(3) 0.032(3) 0.061(3) 0.048(3)
N1 0.065(2) 0.067(3) 0.062(3) -0.017(2) 0.041(2) -0.012(2)
O1 0.0423(16) 0.103(3) 0.0462(18) -0.004(2) 0.0197(15) -0.0029(19)
O2 0.069(2) 0.146(4) 0.077(3) -0.038(3) 0.034(2) -0.003(3)
O3 0.072(2) 0.093(3) 0.102(3) -0.026(3) 0.052(2) -0.022(2)
O4 0.070(2) 0.109(4) 0.063(2) -0.009(2) 0.0394(19) -0.016(2)
O5 0.109(3) 0.073(3) 0.069(2) 0.016(2) 0.056(2) 0.036(2)
O6 0.079(2) 0.115(4) 0.080(3) 0.032(3) 0.039(2) 0.045(3)
C10 0.039(2) 0.055(3) 0.041(3) -0.008(2) 0.012(2) -0.008(2)
C9 0.040(2) 0.048(3) 0.042(2) -0.005(2) 0.0162(19) -0.003(2)
C8 0.038(2) 0.073(4) 0.034(2) -0.004(2) 0.0107(19) -0.001(2)
C7 0.050(3) 0.090(5) 0.048(3) 0.004(3) 0.017(2) 0.000(3)
C6 0.050(3) 0.077(4) 0.048(3) 0.004(3) 0.007(2) -0.001(3)
C5 0.039(2) 0.063(4) 0.050(3) -0.016(3) 0.011(2) -0.009(2)
C4 0.045(3) 0.068(4) 0.061(3) -0.022(3) 0.008(2) 0.006(3)
C3 0.042(2) 0.078(4) 0.071(4) -0.028(3) 0.023(2) -0.002(3)
C2 0.041(2) 0.068(4) 0.054(3) -0.015(3) 0.019(2) -0.005(2)
C1 0.063(3) 0.078(4) 0.081(4) -0.021(3) 0.048(3) -0.008(3)
C11 0.045(2) 0.092(5) 0.039(3) 0.002(3) 0.021(2) -0.004(3)
C12 0.054(3) 0.152(7) 0.057(4) -0.024(4) 0.015(3) -0.001(4)
C13 0.060(3) 0.168(8) 0.065(4) -0.022(4) 0.020(3) 0.015(4)
C14 0.071(4) 0.165(8) 0.085(5) -0.011(5) 0.040(4) 0.002(5)
C15 0.046(3) 0.179(8) 0.074(4) -0.018(5) 0.025(3) 0.014(4)
C25 0.057(3) 0.057(4) 0.042(3) -0.003(2) 0.021(2) -0.015(2)
C24 0.042(2) 0.066(4) 0.049(3) -0.001(3) 0.017(2) -0.011(2)
C23 0.055(3) 0.074(4) 0.054(3) -0.005(3) 0.021(2) -0.019(3)
C22 0.051(3) 0.091(5) 0.063(4) -0.004(3) 0.020(3) -0.023(3)
C21 0.064(3) 0.091(5) 0.053(3) -0.008(3) 0.018(3) -0.034(3)
C20 0.067(3) 0.056(4) 0.047(3) -0.001(3) 0.024(2) -0.021(3)
C19 0.082(4) 0.076(4) 0.052(3) -0.011(3) 0.029(3) -0.039(3)
C18 0.090(4) 0.056(4) 0.049(3) -0.013(3) 0.036(3) -0.028(3)
C17 0.068(3) 0.052(4) 0.053(3) -0.004(3) 0.035(2) -0.011(3)
C16 0.081(3) 0.070(4) 0.056(3) -0.014(3) 0.045(3) -0.011(3)
C26 0.043(3) 0.078(5) 0.067(4) -0.010(3) 0.019(2) -0.012(3)
C27 0.052(3) 0.084(5) 0.072(4) -0.023(3) 0.025(3) -0.007(3)
C28 0.051(3) 0.121(6) 0.072(4) -0.009(4) 0.033(3) -0.003(3)
C29 0.061(3) 0.086(5) 0.057(3) -0.003(3) 0.030(3) -0.013(3)
C30 0.054(3) 0.072(4) 0.058(3) 0.002(3) 0.026(2) 0.000(3)
C40 0.052(2) 0.059(4) 0.051(3) -0.009(3) 0.028(2) -0.002(2)
C39 0.050(2) 0.058(4) 0.045(3) -0.004(2) 0.024(2) 0.003(2)
C38 0.069(3) 0.069(4) 0.060(3) 0.001(3) 0.033(3) 0.011(3)
C37 0.124(5) 0.081(5) 0.091(4) -0.018(4) 0.070(4) 0.001(4)
C36 0.126(5) 0.064(5) 0.121(5) -0.010(4) 0.077(5) -0.007(4)
C35 0.088(3) 0.061(4) 0.086(4) -0.017(3) 0.058(3) -0.016(3)
C34 0.091(4) 0.079(5) 0.106(5) -0.008(4) 0.064(4) -0.026(4)
C33 0.083(3) 0.072(4) 0.085(4) -0.012(3) 0.062(3) -0.020(3)
C32 0.060(3) 0.064(4) 0.066(3) -0.008(3) 0.042(2) -0.010(3)
C31 0.089(3) 0.078(4) 0.072(3) -0.017(3) 0.061(3) -0.017(3)
C41 0.094(4) 0.074(5) 0.068(3) 0.002(3) 0.052(3) 0.023(4)
C42 0.113(5) 0.114(6) 0.091(5) 0.024(4) 0.061(4) 0.043(5)
C43 0.113(5) 0.124(7) 0.084(4) 0.031(4) 0.062(4) 0.033(5)
C44 0.113(5) 0.147(8) 0.096(5) 0.037(5) 0.073(4) 0.051(5)
C45 0.140(5) 0.110(6) 0.098(4) 0.031(4) 0.090(4) 0.056(5)
N100 0.083(4) 0.130(7) 0.076(5) 0.004(5) 0.043(4) 0.005(5)
C100 0.061(4) 0.109(8) 0.045(4) 0.006(5) 0.007(4) -0.022(5)
C101 0.056(4) 0.064(5) 0.050(4) 0.008(4) 0.007(3) -0.009(4)
N102 0.068(9) 0.103(11) 0.074(11) -0.035(10) 0.045(8) 0.000(8)
C104 0.116(12) 0.060(11) 0.109(13) -0.012(11) 0.099(10) -0.009(8)
C105 0.136(15) 0.041(11) 0.133(17) -0.026(11) 0.104(13) -0.014(9)
N101 0.063(7) 0.113(12) 0.149(11) 0.010(10) -0.014(9) -0.001(11)
C102 0.079(9) 0.121(11) 0.141(11) 0.005(9) 0.001(9) 0.012(11)
C103 0.081(13) 0.139(16) 0.141(16) 0.017(12) 0.008(12) 0.023(13)
N10A 0.098(12) 0.067(15) 0.20(2) -0.006(15) 0.117(14) 0.006(12)
C12A 0.062(13) 0.16(3) 0.053(13) 0.013(17) 0.035(11) -0.010(17)
C11A 0.070(15) 0.11(2) 0.11(2) -0.075(19) 0.043(15) -0.022(17)

loop_
_atom_type_symbol
_atom_type_description
_atom_type_scat_dispersion_real
_atom_type_scat_dispersion_imag
_atom_type_scat_source
C C 0.0181 0.0091 'International Tables Vol C Tables 4.2.6.8 and 6.1.1.4'
H H 0.0000 0.0000 'International Tables Vol C Tables 4.2.6.8 and 6.1.1.4'
N N 0.0311 0.0180 'International Tables Vol C Tables 4.2.6.8 and 6.1.1.4'
O O 0.0492 0.0322 'International Tables Vol C Tables 4.2.6.8 and 6.1.1.4'
F F 0.0727 0.0534 'International Tables Vol C Tables 4.2.6.8 and 6.1.1.4'
P P 0.2955 0.4335 'International Tables Vol C Tables 4.2.6.8 and 6.1.1.4'
Cu Cu -1.9646 0.5888 'International Tables Vol C Tables 4.2.6.8 and 6.1.1.4'

loop_
_geom_angle_atom_site_label_1
_geom_angle_atom_site_label_2
_geom_angle_atom_site_label_3
_geom_angle
N4 Cu1 N2 121.81(16)
N4 Cu1 N3 118.13(18)
N2 Cu1 N3 116.10(18)
N4 Cu1 N1 83.86(17)
N2 Cu1 N1 83.26(17)
N3 Cu1 N1 82.95(17)
F5 P1 F4 91.0(2)
F5 P1 F1 176.0(3)
F4 P1 F1 92.9(3)
F5 P1 F3 90.04(19)
F4 P1 F3 90.6(2)
F1 P1 F3 90.7(2)
F5 P1 F6 90.78(19)
F4 P1 F6 89.3(2)
F1 P1 F6 88.5(2)
F3 P1 F6 179.2(2)
F5 P1 F2 87.7(2)
F4 P1 F2 178.5(2)
F1 P1 F2 88.3(2)
F3 P1 F2 90.3(2)
F6 P1 F2 89.84(18)
C2 N2 C10 119.1(4)
C2 N2 Cu1 114.7(4)
C10 N2 Cu1 126.2(3)
C11 N5 C15 122.7(5)
C11 N5 C12 127.0(5)
C15 N5 C12 110.2(5)
C17 N3 C25 119.8(4)
C17 N3 Cu1 115.5(3)
C25 N3 Cu1 124.7(3)
C26 N6 C30 123.6(5)
C26 N6 C27 117.4(5)
C30 N6 C27 114.7(5)
C32 N4 C40 119.4(5)
C32 N4 Cu1 114.6(4)
C40 N4 Cu1 126.0(3)
C41 N7 C45 118.9(5)
C41 N7 C42 124.2(5)
C45 N7 C42 113.1(5)
C16 N1 C1 114.9(5)
C16 N1 C31 115.1(4)
C1 N1 C31 114.3(4)
C16 N1 Cu1 103.9(3)
C1 N1 Cu1 102.9(3)
C31 N1 Cu1 103.5(3)
C13 O2 C14 107.3(5)
C29 O4 C28 110.0(5)
C43 O6 C44 109.2(5)
N2 C10 C9 118.7(4)
N2 C10 C5 121.3(4)
C9 C10 C5 120.0(5)
C8 C9 C10 121.6(5)
C9 C8 C7 119.9(5)
C9 C8 C11 118.0(5)
C7 C8 C11 122.0(5)
C6 C7 C8 121.0(5)
C7 C6 C5 119.8(5)
C4 C5 C10 118.0(5)
C4 C5 C6 124.4(5)
C10 C5 C6 117.7(5)
C3 C4 C5 119.9(5)
C4 C3 C2 119.8(5)
N2 C2 C3 121.9(5)
N2 C2 C1 117.9(5)
C3 C2 C1 120.2(5)
N1 C1 C2 112.7(4)
O1 C11 N5 122.8(5)
O1 C11 C8 118.4(5)
N5 C11 C8 118.7(4)
C13 C12 N5 109.4(6)
C12 C13 O2 112.2(6)
C15 C14 O2 111.5(6)
C14 C15 N5 110.3(6)
N3 C25 C24 118.8(4)
N3 C25 C20 121.2(5)
C24 C25 C20 120.0(5)
C23 C24 C25 120.9(5)
C24 C23 C22 119.6(6)
C24 C23 C26 119.1(5)
C22 C23 C26 121.1(5)
C21 C22 C23 119.8(5)
C22 C21 C20 120.8(5)
C21 C20 C25 118.9(5)
C21 C20 C19 124.3(5)
C25 C20 C19 116.8(5)
C18 C19 C20 120.6(5)
C19 C18 C17 120.2(6)
N3 C17 C18 121.4(5)
N3 C17 C16 117.4(4)
C18 C17 C16 121.2(5)
N1 C16 C17 113.7(5)
O3 C26 N6 122.0(6)
O3 C26 C23 119.8(5)
N6 C26 C23 118.2(5)
N6 C27 C28 109.3(5)
O4 C28 C27 112.4(5)
O4 C29 C30 110.6(5)
N6 C30 C29 110.8(5)
N4 C40 C35 121.8(5)
N4 C40 C39 118.5(5)
C35 C40 C39 119.7(5)
C38 C39 C40 122.3(5)
C39 C38 C37 118.1(6)
C39 C38 C41 119.1(6)
C37 C38 C41 122.4(6)
C36 C37 C38 121.5(7)
C37 C36 C35 120.4(7)
C40 C35 C34 118.0(6)
C40 C35 C36 118.0(6)
C34 C35 C36 124.0(6)
C33 C34 C35 119.4(6)
C34 C33 C32 120.1(6)
N4 C32 C33 121.2(5)
N4 C32 C31 118.8(5)
C33 C32 C31 119.9(5)
N1 C31 C32 113.1(4)
O5 C41 N7 121.7(6)
O5 C41 C38 119.1(5)
N7 C41 C38 119.2(6)
C43 C42 N7 110.5(6)
C42 C43 O6 110.6(7)
C45 C44 O6 113.7(6)
C44 C45 N7 110.9(6)
N100 C100 C101 169.2(11)
N102 C104 C105 177(2)
N101 C102 C103 167(3)
N10A C12A C11A 169(3)

loop_
_geom_bond_atom_site_label_1
_geom_bond_atom_site_label_2
_geom_bond_distance
Cu1 N4 1.964(4)
Cu1 N2 1.964(4)
Cu1 N3 1.974(4)
Cu1 N1 2.188(4)
P1 F5 1.571(3)
P1 F4 1.572(4)
P1 F1 1.590(4)
P1 F3 1.593(4)
P1 F6 1.599(3)
P1 F2 1.619(4)
N2 C2 1.342(6)
N2 C10 1.372(6)
N5 C11 1.317(7)
N5 C15 1.466(8)
N5 C12 1.491(7)
N3 C17 1.327(7)
N3 C25 1.390(6)
N6 C26 1.371(7)
N6 C30 1.450(8)
N6 C27 1.468(7)
N4 C32 1.330(6)
N4 C40 1.360(7)
N7 C41 1.356(8)
N7 C45 1.467(8)
N7 C42 1.471(8)
N1 C16 1.463(7)
N1 C1 1.481(7)
N1 C31 1.482(8)
O1 C11 1.241(6)
O2 C13 1.442(8)
O2 C14 1.447(8)
O3 C26 1.224(7)
O4 C29 1.421(7)
O4 C28 1.423(8)
O5 C41 1.231(7)
O6 C43 1.437(8)
O6 C44 1.444(8)
C10 C9 1.400(7)
C10 C5 1.416(7)
C9 C8 1.341(7)
C8 C7 1.403(7)
C8 C11 1.501(7)
C7 C6 1.377(8)
C6 C5 1.429(8)
C5 C4 1.397(7)
C4 C3 1.369(9)
C3 C2 1.395(8)
C2 C1 1.497(8)
C12 C13 1.407(10)
C14 C15 1.419(10)
C25 C24 1.391(8)
C25 C20 1.405(7)
C24 C23 1.365(7)
C23 C22 1.420(7)
C23 C26 1.492(9)
C22 C21 1.373(9)
C21 C20 1.398(8)
C20 C19 1.437(9)
C19 C18 1.335(8)
C18 C17 1.412(7)
C17 C16 1.513(8)
C27 C28 1.509(8)
C29 C30 1.514(7)
C40 C35 1.396(8)
C40 C39 1.407(7)
C39 C38 1.348(8)
C38 C37 1.412(10)
C38 C41 1.484(9)
C37 C36 1.366(10)
C36 C35 1.420(9)
C35 C34 1.413(9)
C34 C33 1.347(9)
C33 C32 1.415(8)
C32 C31 1.503(8)
C42 C43 1.415(11)
C44 C45 1.385(10)
N100 C100 1.133(9)
C100 C101 1.417(10)
N102 C104 1.131(11)
C104 C105 1.418(12)
N101 C102 1.136(12)
C102 C103 1.424(12)
N10A C12A 1.130(11)
C12A C11A 1.422(12)
